data_4347420
loop_
_publ_author_name
'Ovcharenko, Victor'
'Fokin, Sergey'
'Chubakova, Elvina'
'Romanenko, Galina'
'Bogomyakov, Artem'
'Dobrokhotova, Zhanna'
'Lukzen, Nikita'
'Morozov, Vitaly'
'Petrova, Marina'
'Petrova, Maria'
'Zueva, Ekaterina'
'Rozentsveig, Igor'
'Rudyakova, Elena'
'Levkovskaya, Galina'
'Sagdeev, Renad'

_publ_section_title
;
 A Copper-Nitroxide Adduct Exhibiting Separate Single Crystal-to-Single
 Crystal Polymerization-Depolymerization and Spin Crossover Transitions.
;
_journal_issue 12
_journal_name_full 'Inorganic chemistry'
_journal_page_first 5853
_journal_page_last 5861
_journal_paper_doi 10.1021/acs.inorgchem.6b00140
_journal_volume 55
_journal_year 2016
_chemical_formula_sum 'C57 H59 Cu2.5 F30 N8 O14'
_chemical_formula_weight 1808.97
_space_group_crystal_system triclinic
_space_group_IT_number 2
_space_group_name_Hall '-P 1'
_space_group_name_H-M_alt 'P -1'
_atom_sites_solution_hydrogens geom
_audit_creation_method SHELXL-2014/6
_cell_angle_alpha 108.5340(10)
_cell_angle_beta 91.6840(10)
_cell_angle_gamma 101.846(2)
_cell_formula_units_Z 2
_cell_length_a 13.6505(3)
_cell_length_b 16.8063(4)
_cell_length_c 17.5044(4)
_cell_measurement_reflns_used 9657
_cell_measurement_temperature 175(2)
_cell_measurement_theta_max 23.57
_cell_measurement_theta_min 2.25
_cell_volume 3706.97(15)
_computing_cell_refinement 'Bruker SAINT'
_computing_data_collection 'Bruker APEX2'
_computing_data_reduction 'Bruker SAINT'
_computing_molecular_graphics 'Bruker SHELXTL'
_computing_publication_material 'Bruker SHELXTL'
_computing_structure_refinement 'SHELXL-2014/6 (Sheldrick, 2014)'
_computing_structure_solution 'SHELXS-97 (Sheldrick, 2008)'
_diffrn_ambient_temperature 175(2)
_diffrn_measured_fraction_theta_full 0.999
_diffrn_measured_fraction_theta_max 0.993
_diffrn_measurement_device_type 'Bruker APEX-II CCD'
_diffrn_measurement_method '\f and \w scans'
_diffrn_radiation_type MoK\a
_diffrn_radiation_wavelength 0.71073
_diffrn_reflns_av_R_equivalents 0.0835
_diffrn_reflns_av_unetI/netI 0.1031
_diffrn_reflns_Laue_measured_fraction_full 0.999
_diffrn_reflns_Laue_measured_fraction_max 0.993
_diffrn_reflns_limit_h_max 18
_diffrn_reflns_limit_h_min -18
_diffrn_reflns_limit_k_max 22
_diffrn_reflns_limit_k_min -22
_diffrn_reflns_limit_l_max 23
_diffrn_reflns_limit_l_min -23
_diffrn_reflns_number 65660
_diffrn_reflns_point_group_measured_fraction_full 0.999
_diffrn_reflns_point_group_measured_fraction_max 0.993
_diffrn_reflns_theta_full 25.242
_diffrn_reflns_theta_max 28.109
_diffrn_reflns_theta_min 1.312
_exptl_absorpt_coefficient_mu 0.852
_exptl_absorpt_correction_T_max 0.4234
_exptl_absorpt_correction_T_min 0.3755
_exptl_absorpt_correction_type multi-scan
_exptl_crystal_colour dark
_exptl_crystal_density_diffrn 1.621
_exptl_crystal_description bulk
_exptl_crystal_F_000 1823
_exptl_crystal_size_max 0.3
_exptl_crystal_size_mid 0.22
_exptl_crystal_size_min 0.15
_refine_diff_density_max 0.626
_refine_diff_density_min -0.458
_refine_diff_density_rms 0.068
_refine_ls_extinction_method none
_refine_ls_goodness_of_fit_ref 0.863
_refine_ls_hydrogen_treatment constr
_refine_ls_matrix_type full
_refine_ls_number_parameters 1276
_refine_ls_number_reflns 17971
_refine_ls_number_restraints 0
_refine_ls_restrained_S_all 0.863
_refine_ls_R_factor_all 0.1148
_refine_ls_R_factor_gt 0.0472
_refine_ls_shift/su_max 0.001
_refine_ls_shift/su_mean 0.000
_refine_ls_structure_factor_coef Fsqd
_refine_ls_weighting_details 'w=1/[\s^2^(Fo^2^)+(0.0526P)^2^] where P=(Fo^2^+2Fc^2^)/3'
_refine_ls_weighting_scheme calc
_refine_ls_wR_factor_gt 0.1000
_refine_ls_wR_factor_ref 0.1208
_reflns_Friedel_coverage 0.000
_reflns_number_gt 8669
_reflns_number_total 17971
_reflns_threshold_expression 'I > 2\s(I)'
_cod_data_source_file ic6b00140_si_001.cif
_cod_data_source_block 591xbs
_cod_original_cell_volume 3706.96(15)
_cod_original_formula_sum 'C57 H59 Cu2.50 F30 N8 O14'
_cod_database_code 4347420
_shelx_space_group_comment
; 
The symmetry employed for this shelxl refinement is uniquely defined 
by the following loop, which should always be used as a source of 
symmetry information in preference to the above space-group names. 
They are only intended as comments. 
;
_shelx_estimated_absorpt_t_min sadabs
_shelxl_version_number 2014/6

loop_
_space_group_symop_operation_xyz
'x, y, z'
'-x, -y, -z'

loop_
_atom_site_label
_atom_site_type_symbol
_atom_site_fract_x
_atom_site_fract_y
_atom_site_fract_z
_atom_site_U_iso_or_equiv
_atom_site_adp_type
_atom_site_occupancy
_atom_site_site_symmetry_order
_atom_site_calc_flag
_atom_site_refinement_flags_posn
_atom_site_refinement_flags_adp
_atom_site_refinement_flags_occupancy
_atom_site_disorder_assembly
_atom_site_disorder_group
Cu1 Cu 0.0000 0.0000 0.5000 0.03727(14) Uani 1 2 d S . P . .
O1 O -0.04869(16) -0.00335(14) 0.60254(12) 0.0466(6) Uani 1 1 d . . . . .
C1 C -0.1549(3) -0.0278(3) 0.6980(2) 0.0573(10) Uani 1 1 d . . . . .
F1 F -0.2492(12) -0.0397(17) 0.7133(12) 0.088(6) Uani 0.5 1 d . . P A 1
F2 F -0.0878(17) 0.0257(12) 0.7574(10) 0.107(7) Uani 0.5 1 d . . P A 1
F3 F -0.1280(17) -0.1026(14) 0.6969(13) 0.076(4) Uani 0.5 1 d . . P A 1
F1A F -0.1510(18) -0.1069(14) 0.6846(14) 0.101(7) Uani 0.5 1 d . . P A 2
F2A F -0.2407(15) -0.0160(19) 0.7260(14) 0.120(7) Uani 0.5 1 d . . P A 2
F3A F -0.0964(14) 0.0276(8) 0.7595(9) 0.066(4) Uani 0.5 1 d . . P A 2
C2 C -0.1390(3) -0.0084(2) 0.6195(2) 0.0437(8) Uani 1 1 d . . . . .
C3 C -0.2202(2) -0.0009(2) 0.5764(2) 0.0465(8) Uani 1 1 d . . . . .
H3A H -0.2827 -0.0033 0.5990 0.056 Uiso 1 1 calc R U . . .
C4 C -0.2148(3) 0.01011(19) 0.5015(2) 0.0445(8) Uani 1 1 d . . . . .
C5 C -0.3128(3) 0.0095(3) 0.4558(3) 0.0588(10) Uani 1 1 d . . . . .
F4 F -0.30404(18) 0.07914(16) 0.43547(17) 0.0935(8) Uani 1 1 d . . . . .
F5 F -0.3885(12) 0.0074(13) 0.4933(13) 0.152(7) Uani 0.5 1 d . . P B 1
F6 F -0.3410(13) -0.0578(7) 0.3953(11) 0.100(6) Uani 0.5 1 d . . P B 1
F6A F -0.3315(12) -0.0546(10) 0.3842(10) 0.102(5) Uani 0.5 1 d . . P B 2
F5A F -0.3918(10) 0.0059(7) 0.5022(9) 0.071(3) Uani 0.5 1 d . . P B 2
O2 O -0.13997(18) 0.01744(14) 0.46305(13) 0.0514(6) Uani 1 1 d . . . . .
Cu2 Cu 0.31186(3) -0.29694(2) 0.62613(2) 0.03819(11) Uani 1 1 d . . . . .
O3 O 0.23879(15) -0.30898(12) 0.71802(12) 0.0369(5) Uani 1 1 d . . . . .
C6 C 0.1108(3) -0.3573(2) 0.7904(2) 0.0486(9) Uani 1 1 d . . . . .
F7 F 0.1750(9) -0.3444(14) 0.8506(7) 0.116(5) Uani 0.5 1 d . . P C 1
F8 F 0.0421(14) -0.4210(8) 0.7892(9) 0.147(7) Uani 0.5 1 d . . P C 1
F9 F 0.0726(14) -0.2927(9) 0.8077(10) 0.112(5) Uani 0.5 1 d . . P C 1
F7A F 0.0142(6) -0.3825(11) 0.7750(6) 0.106(6) Uani 0.5 1 d . . P C 2
F8A F 0.1363(11) -0.3986(11) 0.8344(8) 0.107(5) Uani 0.5 1 d . . P C 2
F9A F 0.1280(12) -0.2768(6) 0.8346(8) 0.116(7) Uani 0.5 1 d . . P C 2
C7 C 0.1644(2) -0.3693(2) 0.71312(19) 0.0403(8) Uani 1 1 d . . . . .
C8 C 0.1272(3) -0.4427(2) 0.6476(2) 0.0547(10) Uani 1 1 d . . . . .
H8A H 0.0679 -0.4822 0.6506 0.066 Uiso 1 1 calc R U . . .
C9 C 0.1753(3) -0.4596(2) 0.5771(2) 0.0478(9) Uani 1 1 d . . . . .
C10 C 0.1317(4) -0.5442(3) 0.5078(3) 0.0704(13) Uani 1 1 d . . . . .
F10 F 0.0547(10) -0.5859(10) 0.5168(10) 0.170(8) Uani 0.5 1 d . . P D 1
F11 F 0.1286(14) -0.5333(9) 0.4363(9) 0.081(5) Uani 0.5 1 d . . P D 1
F12 F 0.2049(12) -0.5998(15) 0.5051(14) 0.097(5) Uani 0.5 1 d . . P D 1
F10A F 0.0256(8) -0.5731(9) 0.5124(7) 0.066(2) Uani 0.5 1 d . . P D 2
F12A F 0.1682(11) -0.6025(15) 0.5069(15) 0.082(4) Uani 0.5 1 d . . P D 2
F11A F 0.1391(13) -0.5326(6) 0.4375(10) 0.070(5) Uani 0.5 1 d . . P D 2
O4 O 0.25224(16) -0.41550(13) 0.56184(12) 0.0419(5) Uani 1 1 d . . . . .
O5 O 0.37430(15) -0.18025(13) 0.69393(12) 0.0401(5) Uani 1 1 d . . . . .
C11 C 0.4848(3) -0.0451(2) 0.7425(3) 0.0565(10) Uani 1 1 d . . . . .
F13 F 0.5340(2) 0.01224(14) 0.71216(15) 0.0914(8) Uani 1 1 d . . . . .
F14 F 0.5592(10) -0.0438(9) 0.7928(9) 0.096(4) Uani 0.5 1 d . . P E 1
F15 F 0.4171(9) -0.0180(8) 0.7877(12) 0.121(7) Uani 0.5 1 d . . P E 1
F14A F 0.5342(12) -0.0472(8) 0.8041(9) 0.125(6) Uani 0.5 1 d . . P E 2
F15A F 0.4076(10) -0.0135(8) 0.7627(11) 0.106(5) Uani 0.5 1 d . . P E 2
C12 C 0.4508(2) -0.13431(19) 0.6792(2) 0.0394(8) Uani 1 1 d . . . . .
C13 C 0.5073(3) -0.1561(2) 0.6146(2) 0.0529(9) Uani 1 1 d . . . . .
H13A H 0.5647 -0.1149 0.6113 0.063 Uiso 1 1 calc R U . . .
C14 C 0.4830(2) -0.2357(2) 0.5547(2) 0.0451(8) Uani 1 1 d . . . . .
C15 C 0.5507(3) -0.2541(3) 0.4854(3) 0.0636(11) Uani 1 1 d . . . . .
F16 F 0.6217(8) -0.1912(5) 0.4873(6) 0.088(3) Uani 0.5 1 d . . P F 1
F17 F 0.5803(10) -0.3249(8) 0.4759(9) 0.106(5) Uani 0.5 1 d . . P F 1
F18 F 0.4962(7) -0.2744(7) 0.4127(5) 0.088(3) Uani 0.5 1 d . . P F 1
F18A F 0.5540(10) -0.3287(6) 0.4549(8) 0.114(6) Uani 0.5 1 d . . P F 2
F16A F 0.5377(13) -0.2165(11) 0.4375(9) 0.179(8) Uani 0.5 1 d . . P F 2
F17A F 0.6508(7) -0.2207(9) 0.5210(7) 0.154(5) Uani 0.5 1 d . . P F 2
O6 O 0.41044(16) -0.29737(13) 0.54812(12) 0.0430(5) Uani 1 1 d . . . . .
O1R O -0.06838(16) -0.13723(16) 0.45826(14) 0.0532(6) Uani 1 1 d . . . . .
N2R N -0.0546(2) -0.2021(2) 0.39859(17) 0.0493(7) Uani 1 1 d . . . . .
C3R C -0.1247(3) -0.2386(2) 0.3217(2) 0.0562(10) Uani 1 1 d . . . . .
C4R C -0.2221(3) -0.2821(3) 0.3455(2) 0.0843(14) Uani 1 1 d . . . . .
H4RA H -0.2722 -0.3077 0.2981 0.126 Uiso 1 1 calc R U . . .
H4RB H -0.2097 -0.3273 0.3661 0.126 Uiso 1 1 calc R U . . .
H4RC H -0.2474 -0.2393 0.3877 0.126 Uiso 1 1 calc R U . . .
C5R C -0.1409(3) -0.1666(3) 0.2901(2) 0.0757(12) Uani 1 1 d . . . . .
H5RA H -0.1867 -0.1915 0.2401 0.114 Uiso 1 1 calc R U . . .
H5RB H -0.1702 -0.1257 0.3309 0.114 Uiso 1 1 calc R U . . .
H5RC H -0.0762 -0.1366 0.2791 0.114 Uiso 1 1 calc R U . . .
C6R C -0.0662(3) -0.3007(2) 0.2679(2) 0.0539(9) Uani 1 1 d . . . . .
C7R C 0.0136(3) -0.2591(3) 0.2250(2) 0.0660(11) Uani 1 1 d . . . . .
H7RA H 0.0547 -0.2060 0.2638 0.099 Uiso 1 1 calc R U . . .
H7RB H 0.0566 -0.2990 0.2018 0.099 Uiso 1 1 calc R U . . .
H7RC H -0.0191 -0.2455 0.1816 0.099 Uiso 1 1 calc R U . . .
C8R C -0.1309(3) -0.3831(3) 0.2092(2) 0.0730(12) Uani 1 1 d . . . . .
H8RA H -0.1818 -0.4090 0.2379 0.109 Uiso 1 1 calc R U . . .
H8RB H -0.1642 -0.3701 0.1658 0.109 Uiso 1 1 calc R U . . .
H8RC H -0.0885 -0.4235 0.1860 0.109 Uiso 1 1 calc R U . . .
N9R N -0.01066(19) -0.32114(19) 0.33336(16) 0.0457(7) Uani 1 1 d . . . . .
O10R O 0.02183(18) -0.38947(16) 0.31886(14) 0.0564(6) Uani 1 1 d . . . . .
C11R C 0.0043(2) -0.2552(2) 0.4045(2) 0.0431(8) Uani 1 1 d . . . . .
C12R C 0.0669(2) -0.2444(2) 0.47691(19) 0.0388(7) Uani 1 1 d . . . . .
C13R C 0.1540(2) -0.2751(2) 0.48639(19) 0.0381(7) Uani 1 1 d . . . . .
C14R C 0.2135(2) -0.3215(2) 0.42365(19) 0.0486(9) Uani 1 1 d . . . . .
H14A H 0.1693 -0.3762 0.3883 0.058 Uiso 1 1 calc R U . . .
H14B H 0.2685 -0.3361 0.4509 0.058 Uiso 1 1 calc R U . . .
C15R C 0.2581(3) -0.2693(3) 0.3719(2) 0.0750(12) Uani 1 1 d . . . . .
H15A H 0.2961 -0.3026 0.3321 0.113 Uiso 1 1 calc R U . . .
H15B H 0.2039 -0.2558 0.3437 0.113 Uiso 1 1 calc R U . . .
H15C H 0.3032 -0.2157 0.4063 0.113 Uiso 1 1 calc R U . . .
N16R N 0.18585(19) -0.25101(16) 0.56506(15) 0.0403(6) Uani 1 1 d . . . . .
N17R N 0.12002(19) -0.20477(16) 0.60532(15) 0.0415(6) Uani 1 1 d . . . . .
C18R C 0.1337(3) -0.1634(2) 0.6933(2) 0.0520(9) Uani 1 1 d . . . . .
H18A H 0.0783 -0.1921 0.7175 0.062 Uiso 1 1 calc R U . G 1
H18G H 0.1978 -0.1708 0.7150 0.062 Uiso 1 1 calc R U . G 1
C19R C 0.1349(15) -0.0780(13) 0.7153(11) 0.135(8) Uani 0.5 1 d . . P H 1
H19A H 0.0673 -0.0715 0.6999 0.162 Uiso 0.5 1 calc R U P H 1
H19G H 0.1830 -0.0517 0.6841 0.162 Uiso 0.5 1 calc R U P H 1
C20R C 0.1653(7) -0.0252(5) 0.8109(6) 0.0293(18) Uani 0.5 1 d . . P H 1
H20A H 0.1105 -0.0456 0.8407 0.035 Uiso 0.5 1 calc R U P H 1
H20G H 0.2262 -0.0413 0.8278 0.035 Uiso 0.5 1 calc R U P H 1
C21R C 0.1756(16) 0.0234(16) 0.8249(11) 0.207(12) Uani 0.5 1 d . . P H 1
H21A H 0.1929 0.0463 0.8837 0.311 Uiso 0.5 1 calc R U P H 1
H21B H 0.2317 0.0456 0.7982 0.311 Uiso 0.5 1 calc R U P H 1
H21C H 0.1154 0.0412 0.8111 0.311 Uiso 0.5 1 calc R U P H 1
C19W C 0.1458(7) -0.0650(7) 0.7252(8) 0.033(3) Uani 0.5 1 d . . P H 2
H19B H 0.0988 -0.0459 0.6943 0.040 Uiso 0.5 1 calc R U P H 2
H19C H 0.2156 -0.0339 0.7249 0.040 Uiso 0.5 1 calc R U P H 2
C20W C 0.111(3) -0.0525(18) 0.8315(14) 0.37(3) Uani 0.5 1 d . . P H 2
H20B H 0.1704 -0.0709 0.8481 0.440 Uiso 0.5 1 calc R U P H 2
H20O H 0.1331 0.0111 0.8513 0.440 Uiso 0.5 1 calc R U P H 2
C21W C 0.0859(6) -0.0546(6) 0.8662(5) 0.047(2) Uani 0.5 1 d . . P H 2
H21D H 0.1315 -0.0217 0.9154 0.070 Uiso 0.5 1 calc R U P H 2
H21E H 0.0265 -0.0301 0.8670 0.070 Uiso 0.5 1 calc R U P H 2
H21F H 0.0650 -0.1148 0.8637 0.070 Uiso 0.5 1 calc R U P H 2
C22R C 0.0499(2) -0.1993(2) 0.5544(2) 0.0443(8) Uani 1 1 d . . . . .
H22A H -0.0026 -0.1697 0.5686 0.053 Uiso 1 1 calc R U . . .
Cu3 Cu -0.32103(3) -0.32874(2) 0.98268(2) 0.03892(11) Uani 1 1 d . . . . .
O7 O -0.45151(16) -0.39077(13) 0.92785(13) 0.0432(5) Uani 1 1 d . . . . .
C16 C -0.6249(3) -0.4471(2) 0.9015(2) 0.0484(9) Uani 1 1 d . . . . .
F20 F -0.7106(13) -0.4403(10) 0.9267(13) 0.087(5) Uani 0.5 1 d . . P I 1
F21 F -0.6235(13) -0.5281(12) 0.8849(14) 0.052(3) Uani 0.5 1 d . . P I 1
F21A F -0.6294(16) -0.5333(16) 0.8636(14) 0.082(6) Uani 0.5 1 d . . P I 2
F20A F -0.7103(10) -0.4359(7) 0.9394(11) 0.051(3) Uani 0.5 1 d . . P I 2
F19 F -0.62419(14) -0.42102(13) 0.83738(12) 0.0611(5) Uani 1 1 d . . . . .
C17 C -0.5315(2) -0.39749(19) 0.9620(2) 0.0408(8) Uani 1 1 d . . . . .
C18 C -0.5436(2) -0.3676(2) 1.0430(2) 0.0503(9) Uani 1 1 d . . . . .
H18B H -0.6089 -0.3787 1.0601 0.060 Uiso 1 1 calc R U . . .
C19 C -0.4620(3) -0.3214(2) 1.1007(2) 0.0464(8) Uani 1 1 d . . . . .
C20 C -0.4828(3) -0.2874(4) 1.1891(2) 0.0659(11) Uani 1 1 d . . . . .
F22 F -0.4299(12) -0.2090(7) 1.2288(6) 0.124(4) Uani 0.5 1 d . . P J 1
F23 F -0.4520(10) -0.3333(9) 1.2292(9) 0.101(5) Uani 0.5 1 d . . P J 1
F24 F -0.5716(7) -0.2874(15) 1.2019(7) 0.134(7) Uani 0.5 1 d . . P J 1
F22A F -0.4938(13) -0.2104(8) 1.2038(6) 0.124(5) Uani 0.5 1 d . . P J 2
F23A F -0.4158(10) -0.2890(12) 1.2388(8) 0.117(7) Uani 0.5 1 d . . P J 2
F24A F -0.5708(10) -0.3342(10) 1.2012(10) 0.131(7) Uani 0.5 1 d . . P J 2
O8 O -0.37146(16) -0.30271(13) 1.08918(13) 0.0448(5) Uani 1 1 d . . . . .
O9 O -0.26160(16) -0.44424(14) 0.96485(14) 0.0502(6) Uani 1 1 d . . . . .
C21 C -0.1417(3) -0.5264(3) 0.9211(3) 0.0628(11) Uani 1 1 d . . . . .
F27 F -0.1268(14) -0.5625(14) 0.9669(15) 0.129(8) Uani 0.5 1 d . . P K 1
F25 F -0.2086(12) -0.5842(12) 0.8653(14) 0.125(7) Uani 0.5 1 d . . P K 1
F26 F -0.057(3) -0.524(2) 0.890(3) 0.118(10) Uani 0.5 1 d . . P K 1
F26A F -0.1131(9) -0.5505(11) 0.9886(12) 0.072(3) Uani 0.5 1 d . . P K 2
F25A F -0.072(3) -0.5246(19) 0.871(2) 0.098(7) Uani 0.5 1 d . . P K 2
F27A F -0.2217(11) -0.5884(11) 0.8829(13) 0.083(4) Uani 0.5 1 d . . P K 2
C22 C -0.1712(3) -0.4402(2) 0.9555(2) 0.0457(8) Uani 1 1 d . . . . .
C23 C -0.0933(2) -0.3658(2) 0.9733(2) 0.0470(9) Uani 1 1 d . . . . .
H23A H -0.0275 -0.3722 0.9610 0.056 Uiso 1 1 calc R U . . .
C24 C -0.1087(2) -0.2842(2) 1.00778(18) 0.0405(8) Uani 1 1 d . . . . .
C25 C -0.0209(3) -0.2076(3) 1.0188(3) 0.0566(10) Uani 1 1 d . . . . .
F29 F 0.0663(12) -0.2223(11) 1.0001(10) 0.071(3) Uani 0.5 1 d . . P L 1
F30 F -0.0403(17) -0.1557(16) 0.9736(16) 0.085(6) Uani 0.5 1 d . . P L 1
F28 F -0.0118(14) -0.1456(12) 1.0983(13) 0.060(3) Uani 0.5 1 d . . P L 1
F30A F -0.0300(18) -0.1794(17) 0.9620(15) 0.091(6) Uani 0.5 1 d . . P L 2
F29A F 0.0659(12) -0.2368(12) 1.0144(12) 0.108(7) Uani 0.5 1 d . . P L 2
F28A F -0.0091(17) -0.1542(14) 1.0834(14) 0.096(6) Uani 0.5 1 d . . P L 2
O10 O -0.18832(15) -0.26102(13) 1.03148(12) 0.0422(5) Uani 1 1 d . . . . .
O1S O -0.27544(14) -0.30323(13) 0.88618(12) 0.0391(5) Uani 1 1 d . . . . .
N2S N -0.33378(19) -0.32798(16) 0.81888(15) 0.0411(6) Uani 1 1 d . . . . .
C3S C -0.3055(3) -0.3863(2) 0.7422(2) 0.0538(10) Uani 1 1 d . . . . .
C4S C -0.2612(3) -0.4544(2) 0.7588(2) 0.0743(13) Uani 1 1 d . . . . .
H4SA H -0.2434 -0.4916 0.7081 0.112 Uiso 1 1 calc R U . . .
H4SB H -0.2008 -0.4270 0.7973 0.112 Uiso 1 1 calc R U . . .
H4SC H -0.3106 -0.4890 0.7819 0.112 Uiso 1 1 calc R U . . .
C5S C -0.2271(3) -0.3270(3) 0.7120(2) 0.0794(13) Uani 1 1 d . . . . .
H5SA H -0.2572 -0.2829 0.7015 0.119 Uiso 1 1 calc R U . . .
H5SB H -0.1695 -0.2992 0.7533 0.119 Uiso 1 1 calc R U . . .
H5SC H -0.2045 -0.3610 0.6619 0.119 Uiso 1 1 calc R U . . .
C6S C -0.4094(3) -0.4183(3) 0.6911(2) 0.0606(11) Uani 1 1 d . . . . .
C7S C -0.4083(4) -0.4315(3) 0.6016(2) 0.0941(16) Uani 1 1 d . . . . .
H7SA H -0.3765 -0.4793 0.5761 0.141 Uiso 1 1 calc R U . . .
H7SB H -0.4774 -0.4449 0.5765 0.141 Uiso 1 1 calc R U . . .
H7SC H -0.3701 -0.3788 0.5941 0.141 Uiso 1 1 calc R U . . .
C8S C -0.4743(3) -0.4977(3) 0.7040(3) 0.0817(14) Uani 1 1 d . . . . .
H8SA H -0.4460 -0.5478 0.6792 0.122 Uiso 1 1 calc R U . . .
H8SB H -0.4757 -0.4879 0.7622 0.122 Uiso 1 1 calc R U . . .
H8SC H -0.5429 -0.5082 0.6789 0.122 Uiso 1 1 calc R U . . .
N9S N -0.4580(2) -0.34498(18) 0.73077(16) 0.0526(8) Uani 1 1 d . . . . .
O10S O -0.5379(2) -0.33629(17) 0.69856(14) 0.0725(8) Uani 1 1 d . . . . .
C11S C -0.4138(2) -0.2978(2) 0.80668(18) 0.0393(8) Uani 1 1 d . . . . .
C12S C -0.4502(2) -0.22940(19) 0.86209(18) 0.0375(7) Uani 1 1 d . . . . .
C13S C -0.3979(2) -0.15406(19) 0.92614(19) 0.0394(8) Uani 1 1 d . . . . .
C14S C -0.2884(2) -0.1172(2) 0.9535(2) 0.0461(8) Uani 1 1 d . . . . .
H14C H -0.2609 -0.1582 0.9729 0.055 Uiso 1 1 calc R U . . .
H14D H -0.2808 -0.0631 0.9997 0.055 Uiso 1 1 calc R U . . .
C15S C -0.2278(3) -0.0985(2) 0.8878(2) 0.0611(10) Uani 1 1 d . . . . .
H15D H -0.1570 -0.0746 0.9093 0.092 Uiso 1 1 calc R U . . .
H15E H -0.2336 -0.1520 0.8423 0.092 Uiso 1 1 calc R U . . .
H15F H -0.2535 -0.0568 0.8691 0.092 Uiso 1 1 calc R U . . .
N16S N -0.4628(2) -0.10737(16) 0.95987(16) 0.0458(7) Uani 1 1 d . . . . .
N17S N -0.5543(2) -0.15112(16) 0.91850(16) 0.0451(7) Uani 1 1 d . . . . .
C18S C -0.6433(3) -0.1163(2) 0.9396(2) 0.0537(9) Uani 1 1 d . . . . .
H18C H -0.7011 -0.1524 0.8997 0.064 Uiso 1 1 calc R U . . .
H18U H -0.6311 -0.0574 0.9363 0.064 Uiso 1 1 calc R U . . .
C19S C -0.6697(3) -0.1130(2) 1.0237(2) 0.0649(11) Uani 1 1 d . . . . .
H19D H -0.6152 -0.0706 1.0634 0.078 Uiso 1 1 calc R U . . .
H19U H -0.7318 -0.0911 1.0330 0.078 Uiso 1 1 calc R U . . .
C20S C -0.6853(3) -0.1943(3) 1.0408(3) 0.0709(12) Uani 1 1 d . . . . .
H20C H -0.6218 -0.2146 1.0358 0.085 Uiso 1 1 calc R U . . .
H20U H -0.7371 -0.2382 0.9997 0.085 Uiso 1 1 calc R U . . .
C21S C -0.7183(3) -0.1869(3) 1.1253(3) 0.0781(12) Uani 1 1 d . . . . .
H21G H -0.7274 -0.2431 1.1331 0.094 Uiso 1 1 calc R U . . .
H21H H -0.6667 -0.1446 1.1665 0.094 Uiso 1 1 calc R U . . .
H21T H -0.7820 -0.1682 1.1304 0.094 Uiso 1 1 calc R U . . .
C22S C -0.5492(2) -0.2227(2) 0.86030(19) 0.0427(8) Uani 1 1 d . . . . .
H22B H -0.6038 -0.2623 0.8239 0.051 Uiso 1 1 calc R U . . .

loop_
_atom_site_aniso_label
_atom_site_aniso_U_11
_atom_site_aniso_U_22
_atom_site_aniso_U_33
_atom_site_aniso_U_23
_atom_site_aniso_U_13
_atom_site_aniso_U_12
Cu1 0.0335(3) 0.0504(3) 0.0303(3) 0.0123(3) 0.0024(2) 0.0167(3)
O1 0.0425(14) 0.0635(15) 0.0315(13) 0.0126(11) 0.0028(10) 0.0123(11)
C1 0.049(2) 0.076(3) 0.047(3) 0.022(2) 0.006(2) 0.010(2)
F1 0.038(5) 0.176(12) 0.061(7) 0.071(8) 0.006(5) -0.003(7)
F2 0.113(13) 0.161(13) 0.041(9) 0.045(8) -0.014(8) 0.003(9)
F3 0.099(6) 0.091(8) 0.054(7) 0.037(6) 0.020(7) 0.033(6)
F1A 0.174(18) 0.068(7) 0.067(7) 0.044(5) -0.014(7) 0.005(7)
F2A 0.098(13) 0.217(18) 0.083(9) 0.070(10) 0.055(9) 0.079(11)
F3A 0.073(7) 0.067(6) 0.037(8) 0.000(5) 0.010(6) -0.004(5)
C2 0.044(2) 0.0434(19) 0.037(2) 0.0092(16) 0.0067(17) 0.0007(16)
C3 0.0373(19) 0.058(2) 0.047(2) 0.0200(18) 0.0079(16) 0.0107(16)
C4 0.045(2) 0.0382(19) 0.048(2) 0.0150(17) 0.0028(18) 0.0043(16)
C5 0.058(3) 0.059(3) 0.067(3) 0.031(2) 0.002(2) 0.014(2)
F4 0.0871(18) 0.0926(18) 0.131(2) 0.0710(18) 0.0100(16) 0.0326(15)
F5 0.056(9) 0.298(18) 0.134(13) 0.110(12) -0.008(8) 0.052(10)
F6 0.113(10) 0.051(6) 0.118(12) 0.018(7) -0.066(8) 0.004(5)
F6A 0.071(7) 0.159(12) 0.056(6) -0.002(7) -0.019(5) 0.044(7)
F5A 0.043(6) 0.110(6) 0.084(7) 0.058(6) 0.024(5) 0.024(5)
O2 0.0525(15) 0.0575(15) 0.0412(15) 0.0167(12) 0.0050(12) 0.0054(12)
Cu2 0.0348(2) 0.0426(2) 0.0340(2) 0.01194(18) 0.00238(17) 0.00320(17)
O3 0.0383(12) 0.0392(12) 0.0316(12) 0.0132(10) 0.0002(10) 0.0035(10)
C6 0.056(2) 0.047(2) 0.039(2) 0.0113(19) 0.0105(19) 0.005(2)
F7 0.085(6) 0.248(15) 0.049(4) 0.085(8) 0.023(4) 0.050(8)
F8 0.181(14) 0.079(6) 0.105(10) -0.024(5) 0.109(10) -0.060(7)
F9 0.163(11) 0.128(11) 0.126(11) 0.094(9) 0.111(9) 0.111(10)
F7A 0.038(3) 0.199(16) 0.061(4) 0.009(8) 0.014(3) 0.034(7)
F8A 0.119(11) 0.179(11) 0.101(9) 0.115(10) 0.065(8) 0.090(9)
F9A 0.154(11) 0.069(6) 0.069(7) -0.022(5) 0.071(7) -0.032(7)
C7 0.0437(19) 0.0437(19) 0.036(2) 0.0162(16) 0.0069(16) 0.0098(16)
C8 0.053(2) 0.052(2) 0.043(2) 0.0079(18) 0.0157(18) -0.0095(18)
C9 0.055(2) 0.0408(19) 0.039(2) 0.0091(16) 0.0112(18) -0.0008(17)
C10 0.087(3) 0.052(3) 0.054(3) 0.008(2) 0.029(3) -0.014(3)
F10 0.162(14) 0.111(9) 0.116(10) -0.055(6) 0.097(9) -0.098(9)
F11 0.061(6) 0.127(10) 0.031(8) 0.003(6) 0.003(5) 0.004(6)
F12 0.165(15) 0.056(6) 0.074(7) 0.015(5) 0.035(11) 0.042(10)
F10A 0.046(3) 0.079(5) 0.043(4) 0.000(4) 0.007(3) -0.016(3)
F12A 0.079(7) 0.053(5) 0.095(8) -0.004(5) 0.000(6) 0.017(5)
F11A 0.085(8) 0.036(5) 0.059(10) -0.008(5) 0.024(6) -0.021(5)
O4 0.0435(13) 0.0427(12) 0.0368(13) 0.0122(10) 0.0106(10) 0.0046(10)
O5 0.0380(12) 0.0448(12) 0.0345(13) 0.0133(10) -0.0009(10) 0.0033(10)
C11 0.051(2) 0.047(2) 0.063(3) 0.017(2) -0.002(2) -0.005(2)
F13 0.121(2) 0.0510(13) 0.0842(19) 0.0137(13) 0.0104(16) -0.0059(14)
F14 0.082(5) 0.097(9) 0.074(7) -0.021(5) -0.031(4) 0.029(5)
F15 0.064(6) 0.095(7) 0.116(10) -0.052(5) 0.050(7) -0.041(5)
F14A 0.208(15) 0.059(6) 0.076(7) 0.035(6) -0.091(8) -0.044(7)
F15A 0.085(6) 0.065(5) 0.124(11) -0.041(5) -0.003(5) 0.037(5)
C12 0.0345(18) 0.0395(18) 0.042(2) 0.0146(16) -0.0047(15) 0.0036(15)
C13 0.040(2) 0.049(2) 0.061(3) 0.0144(19) 0.0107(18) -0.0027(16)
C14 0.0409(19) 0.048(2) 0.047(2) 0.0179(18) 0.0051(17) 0.0066(17)
C15 0.052(3) 0.061(3) 0.068(3) 0.014(3) 0.019(2) 0.000(2)
F16 0.092(8) 0.049(3) 0.092(8) 0.001(4) 0.058(6) -0.020(4)
F17 0.126(8) 0.159(12) 0.101(8) 0.081(8) 0.071(6) 0.110(9)
F18 0.080(4) 0.154(8) 0.038(3) 0.036(5) 0.015(3) 0.034(5)
F18A 0.145(10) 0.053(6) 0.094(8) -0.020(5) 0.076(7) -0.026(6)
F16A 0.24(2) 0.248(17) 0.149(15) 0.141(15) 0.134(14) 0.137(15)
F17A 0.050(4) 0.197(12) 0.131(9) -0.042(7) 0.030(5) -0.002(6)
O6 0.0382(12) 0.0465(13) 0.0393(14) 0.0125(11) 0.0030(10) 0.0016(11)
O1R 0.0433(14) 0.0756(17) 0.0458(15) 0.0218(13) 0.0025(12) 0.0223(12)
N2R 0.0376(16) 0.078(2) 0.0353(18) 0.0213(16) 0.0010(13) 0.0165(15)
C3R 0.038(2) 0.088(3) 0.040(2) 0.022(2) -0.0098(17) 0.0097(19)
C4R 0.036(2) 0.143(4) 0.064(3) 0.029(3) -0.004(2) 0.011(2)
C5R 0.077(3) 0.104(3) 0.049(3) 0.022(2) -0.016(2) 0.035(3)
C6R 0.042(2) 0.080(3) 0.035(2) 0.0173(19) -0.0081(17) 0.0109(19)
C7R 0.059(2) 0.101(3) 0.042(2) 0.031(2) 0.0046(19) 0.015(2)
C8R 0.057(2) 0.093(3) 0.055(3) 0.015(2) -0.021(2) 0.003(2)
N9R 0.0331(15) 0.0655(19) 0.0358(17) 0.0167(15) -0.0016(13) 0.0058(14)
O10R 0.0539(15) 0.0661(16) 0.0477(15) 0.0193(13) -0.0025(12) 0.0110(13)
C11R 0.0316(17) 0.066(2) 0.035(2) 0.0218(18) 0.0033(15) 0.0111(16)
C12R 0.0335(17) 0.053(2) 0.0311(19) 0.0165(16) 0.0002(14) 0.0091(15)
C13R 0.0330(17) 0.0503(19) 0.0315(19) 0.0153(15) 0.0016(14) 0.0079(15)
C14R 0.0401(19) 0.075(2) 0.0284(19) 0.0089(18) 0.0018(15) 0.0206(18)
C15R 0.060(3) 0.116(3) 0.058(3) 0.034(3) 0.025(2) 0.030(2)
N16R 0.0413(15) 0.0526(16) 0.0319(16) 0.0151(13) 0.0029(13) 0.0195(13)
N17R 0.0451(16) 0.0554(17) 0.0282(15) 0.0147(13) 0.0035(13) 0.0193(14)
C18R 0.067(2) 0.066(2) 0.032(2) 0.0155(18) 0.0056(18) 0.034(2)
C19R 0.214(18) 0.163(17) 0.014(6) -0.013(8) -0.048(8) 0.086(13)
C20R 0.043(4) 0.029(4) 0.020(5) 0.010(3) 0.009(3) 0.012(3)
C21R 0.19(2) 0.44(4) 0.078(13) 0.13(2) 0.036(13) 0.16(3)
C19W 0.032(4) 0.029(4) 0.039(8) 0.019(4) -0.003(4) -0.003(3)
C20W 0.81(8) 0.21(3) 0.10(2) -0.026(17) -0.16(3) 0.29(4)
C21W 0.039(4) 0.075(6) 0.017(4) 0.009(4) 0.009(3) 0.003(4)
C22R 0.0403(19) 0.061(2) 0.039(2) 0.0218(17) 0.0042(16) 0.0208(17)
Cu3 0.0327(2) 0.0484(2) 0.0351(2) 0.01271(19) -0.00247(17) 0.01051(18)
O7 0.0358(12) 0.0509(13) 0.0388(13) 0.0104(11) -0.0035(10) 0.0090(10)
C16 0.043(2) 0.049(2) 0.054(3) 0.0181(19) -0.0075(18) 0.0090(17)
F20 0.044(6) 0.165(10) 0.050(5) 0.028(5) -0.008(4) 0.031(6)
F21 0.046(4) 0.036(4) 0.062(8) 0.009(4) -0.029(5) -0.002(3)
F21A 0.081(6) 0.063(6) 0.085(13) 0.013(7) -0.054(6) 0.006(4)
F20A 0.026(5) 0.063(5) 0.067(7) 0.033(4) -0.005(4) 0.003(3)
F19 0.0508(12) 0.0750(14) 0.0546(13) 0.0262(11) -0.0170(10) 0.0033(10)
C17 0.0340(18) 0.0421(19) 0.050(2) 0.0201(17) -0.0030(16) 0.0105(15)
C18 0.0327(18) 0.079(3) 0.046(2) 0.026(2) 0.0031(16) 0.0180(18)
C19 0.039(2) 0.066(2) 0.043(2) 0.0226(18) 0.0054(17) 0.0233(18)
C20 0.049(3) 0.104(4) 0.047(3) 0.019(3) 0.003(2) 0.033(3)
F22 0.178(11) 0.101(7) 0.058(6) -0.010(5) 0.039(6) 0.010(8)
F23 0.150(15) 0.123(7) 0.044(5) 0.028(5) 0.000(7) 0.058(7)
F24 0.038(5) 0.31(2) 0.045(4) 0.023(10) 0.006(4) 0.076(9)
F22A 0.184(13) 0.131(8) 0.057(5) -0.009(5) 0.003(6) 0.102(10)
F23A 0.067(6) 0.25(2) 0.036(4) 0.028(11) -0.007(4) 0.078(9)
F24A 0.109(11) 0.187(11) 0.069(5) 0.039(6) 0.032(6) -0.024(7)
O8 0.0384(13) 0.0585(14) 0.0380(13) 0.0148(11) -0.0014(10) 0.0148(11)
O9 0.0381(13) 0.0532(14) 0.0649(17) 0.0253(12) 0.0055(12) 0.0138(11)
C21 0.050(3) 0.067(3) 0.084(4) 0.033(3) 0.013(3) 0.025(2)
F27 0.188(15) 0.124(10) 0.118(13) 0.060(9) 0.016(9) 0.095(10)
F25 0.117(12) 0.083(9) 0.153(13) -0.010(7) -0.053(10) 0.060(9)
F26 0.100(9) 0.087(12) 0.151(18) 0.006(9) 0.059(9) 0.032(8)
F26A 0.058(4) 0.089(6) 0.101(9) 0.056(6) 0.016(4) 0.046(4)
F25A 0.105(14) 0.072(10) 0.148(16) 0.052(12) 0.092(14) 0.049(10)
F27A 0.056(5) 0.047(5) 0.126(9) 0.004(5) 0.024(6) 0.005(4)
C22 0.044(2) 0.057(2) 0.046(2) 0.0238(18) 0.0058(17) 0.0208(18)
C23 0.0287(17) 0.068(2) 0.050(2) 0.0239(19) 0.0020(16) 0.0163(17)
C24 0.0342(18) 0.060(2) 0.0293(19) 0.0207(16) -0.0045(15) 0.0075(17)
C25 0.047(2) 0.072(3) 0.049(3) 0.020(2) 0.002(2) 0.007(2)
F29 0.045(5) 0.065(5) 0.094(6) 0.014(6) 0.023(4) 0.008(4)
F30 0.060(5) 0.097(12) 0.111(12) 0.070(10) -0.015(5) -0.004(6)
F28 0.068(7) 0.056(5) 0.038(6) 0.005(5) -0.010(5) -0.008(4)
F30A 0.106(12) 0.095(12) 0.072(6) 0.060(8) -0.006(6) -0.025(7)
F29A 0.029(5) 0.109(9) 0.181(13) 0.058(6) -0.008(6) -0.011(4)
F28A 0.088(8) 0.094(8) 0.058(9) -0.017(5) 0.025(6) -0.018(6)
O10 0.0353(12) 0.0533(13) 0.0367(13) 0.0132(11) -0.0032(10) 0.0106(10)
O1S 0.0356(12) 0.0518(13) 0.0282(12) 0.0095(10) -0.0034(10) 0.0132(10)
N2S 0.0475(16) 0.0480(16) 0.0290(15) 0.0068(13) 0.0010(13) 0.0231(13)
C3S 0.065(2) 0.061(2) 0.033(2) 0.0002(18) 0.0023(18) 0.031(2)
C4S 0.088(3) 0.071(3) 0.060(3) -0.003(2) -0.004(2) 0.049(2)
C5S 0.084(3) 0.103(3) 0.050(3) 0.014(2) 0.028(2) 0.034(3)
C6S 0.079(3) 0.070(3) 0.030(2) -0.0003(18) -0.0032(19) 0.039(2)
C7S 0.120(4) 0.123(4) 0.035(2) -0.002(2) -0.005(2) 0.067(3)
C8S 0.082(3) 0.066(3) 0.078(3) -0.011(2) -0.014(3) 0.032(2)
N9S 0.065(2) 0.0613(18) 0.0305(17) 0.0056(14) -0.0107(15) 0.0297(16)
O10S 0.087(2) 0.0874(19) 0.0397(15) 0.0016(13) -0.0247(14) 0.0484(16)
C11S 0.0466(19) 0.0442(18) 0.0276(18) 0.0106(15) -0.0022(15) 0.0144(16)
C12S 0.0442(19) 0.0413(18) 0.0267(18) 0.0061(15) -0.0015(15) 0.0179(15)
C13S 0.0407(18) 0.0433(18) 0.0368(19) 0.0127(16) 0.0000(15) 0.0167(16)
C14S 0.045(2) 0.0406(18) 0.047(2) 0.0066(16) -0.0054(17) 0.0117(16)
C15S 0.051(2) 0.069(2) 0.065(3) 0.025(2) 0.008(2) 0.0130(19)
N16S 0.0474(17) 0.0419(15) 0.0434(18) 0.0054(13) -0.0050(14) 0.0149(14)
N17S 0.0437(16) 0.0452(16) 0.0429(17) 0.0060(14) -0.0011(14) 0.0169(14)
C18S 0.050(2) 0.054(2) 0.055(2) 0.0059(18) -0.0009(18) 0.0263(18)
C19S 0.054(2) 0.061(3) 0.077(3) 0.011(2) 0.009(2) 0.027(2)
C20S 0.058(3) 0.070(3) 0.081(3) 0.017(2) 0.005(2) 0.021(2)
C21S 0.070(3) 0.086(3) 0.072(3) 0.024(2) -0.002(2) 0.011(2)
C22S 0.048(2) 0.0401(18) 0.037(2) 0.0064(16) -0.0056(16) 0.0149(16)

loop_
_atom_type_symbol
_atom_type_description
_atom_type_scat_dispersion_real
_atom_type_scat_dispersion_imag
_atom_type_scat_source
C C 0.0033 0.0016 'International Tables Vol C Tables 4.2.6.8 and 6.1.1.4'
H H 0.0000 0.0000 'International Tables Vol C Tables 4.2.6.8 and 6.1.1.4'
N N 0.0061 0.0033 'International Tables Vol C Tables 4.2.6.8 and 6.1.1.4'
O O 0.0106 0.0060 'International Tables Vol C Tables 4.2.6.8 and 6.1.1.4'
F F 0.0171 0.0103 'International Tables Vol C Tables 4.2.6.8 and 6.1.1.4'
Cu Cu 0.3201 1.2651 'International Tables Vol C Tables 4.2.6.8 and 6.1.1.4'

loop_
_geom_angle_atom_site_label_1
_geom_angle_atom_site_label_2
_geom_angle_atom_site_label_3
_geom_angle
_geom_angle_site_symmetry_1
_geom_angle_site_symmetry_3
O1 Cu1 O1 180.00(4) . 2_556
O1 Cu1 O2 90.27(9) . 2_556
O1 Cu1 O2 89.73(9) 2_556 2_556
O1 Cu1 O2 89.73(9) . .
O1 Cu1 O2 90.27(9) 2_556 .
O2 Cu1 O2 180.0 2_556 .
O1 Cu1 O1R 96.12(9) . 2_556
O1 Cu1 O1R 83.88(9) 2_556 2_556
O2 Cu1 O1R 86.66(8) 2_556 2_556
O2 Cu1 O1R 93.34(8) . 2_556
O1 Cu1 O1R 83.88(9) . .
O1 Cu1 O1R 96.12(9) 2_556 .
O2 Cu1 O1R 93.34(8) 2_556 .
O2 Cu1 O1R 86.66(8) . .
O1R Cu1 O1R 180.0 2_556 .
C2 O1 Cu1 126.1(2) . .
F1A C1 F3A 115.4(15) . .
F1A C1 F2A 109.0(16) . .
F3A C1 F2A 97.3(13) . .
F1 C1 F2 116.9(13) . .
F1 C1 F3 104.2(14) . .
F2 C1 F3 97.5(14) . .
F1A C1 C2 107.8(10) . .
F3A C1 C2 113.3(8) . .
F1 C1 C2 113.2(9) . .
F2A C1 C2 113.9(11) . .
F2 C1 C2 111.1(9) . .
F3 C1 C2 112.6(8) . .
O1 C2 C3 129.0(3) . .
O1 C2 C1 112.4(3) . .
C3 C2 C1 118.6(3) . .
O1 C2 Cu1 33.05(14) . .
C3 C2 Cu1 96.3(2) . .
C1 C2 Cu1 144.4(2) . .
C2 C3 C4 122.7(3) . .
O2 C4 C3 128.5(3) . .
O2 C4 C5 113.6(3) . .
C3 C4 C5 117.9(3) . .
O2 C4 Cu1 36.52(15) . .
C3 C4 Cu1 92.2(2) . .
C5 C4 Cu1 149.1(3) . .
F5 C5 F6 101.1(13) . .
F5 C5 F4 104.6(9) . .
F6 C5 F4 111.5(8) . .
F4 C5 F6A 103.4(8) . .
F4 C5 F5A 107.8(5) . .
F6A C5 F5A 112.3(10) . .
F5 C5 C4 116.2(9) . .
F6 C5 C4 111.9(8) . .
F4 C5 C4 110.9(3) . .
F6A C5 C4 110.6(8) . .
F5A C5 C4 111.4(7) . .
C4 O2 Cu1 122.8(2) . .
O4 Cu2 O5 177.39(9) . .
O4 Cu2 O6 87.73(9) . .
O5 Cu2 O6 92.85(9) . .
O4 Cu2 O3 91.29(8) . .
O5 Cu2 O3 87.48(8) . .
O6 Cu2 O3 164.39(9) . .
O4 Cu2 N16R 89.92(9) . .
O5 Cu2 N16R 92.50(9) . .
O6 Cu2 N16R 99.59(9) . .
O3 Cu2 N16R 95.99(8) . .
O4 Cu2 O10S 94.25(8) . 1_655
O5 Cu2 O10S 83.35(8) . 1_655
O6 Cu2 O10S 79.30(9) . 1_655
O3 Cu2 O10S 85.24(8) . 1_655
N16R Cu2 O10S 175.63(9) . 1_655
C7 O3 Cu2 124.3(2) . .
F9 C6 F8 107.2(8) . .
F9 C6 F7 106.2(9) . .
F8 C6 F7 106.2(8) . .
F8A C6 F7A 106.1(7) . .
F8A C6 F9A 107.6(9) . .
F7A C6 F9A 105.7(7) . .
F9 C6 C7 112.5(5) . .
F8 C6 C7 115.0(5) . .
F8A C6 C7 113.5(6) . .
F7 C6 C7 109.3(6) . .
F7A C6 C7 112.4(6) . .
F9A C6 C7 111.2(6) . .
O3 C7 C8 127.7(3) . .
O3 C7 C6 114.2(3) . .
C8 C7 C6 118.0(3) . .
O3 C7 Cu2 34.44(13) . .
C8 C7 Cu2 93.6(2) . .
C6 C7 Cu2 148.0(2) . .
C7 C8 C9 120.9(3) . .
C7 C8 Cu2 61.40(18) . .
C9 C8 Cu2 60.01(18) . .
O4 C9 C8 128.6(3) . .
O4 C9 C10 113.5(3) . .
C8 C9 C10 117.9(3) . .
O4 C9 Cu2 34.51(14) . .
C8 C9 Cu2 94.8(2) . .
C10 C9 Cu2 146.8(2) . .
F12A C10 F11A 108.2(14) . .
F10 C10 F11 111.5(12) . .
F12A C10 F10A 105.9(11) . .
F11A C10 F10A 106.0(9) . .
F10 C10 F12 104.1(11) . .
F11 C10 F12 105.6(13) . .
F12A C10 C9 115.3(11) . .
F10 C10 C9 116.4(8) . .
F11A C10 C9 110.6(5) . .
F11 C10 C9 112.4(7) . .
F10A C10 C9 110.4(7) . .
F12 C10 C9 105.7(9) . .
C9 O4 Cu2 124.2(2) . .
C12 O5 Cu2 124.8(2) . .
F14A C11 F15A 110.9(12) . .
F15 C11 F14 105.6(11) . .
F14A C11 F13 112.0(7) . .
F15A C11 F13 99.9(8) . .
F15 C11 F13 113.3(8) . .
F14 C11 F13 97.8(7) . .
F14A C11 C12 111.6(7) . .
F15A C11 C12 109.4(7) . .
F15 C11 C12 115.7(6) . .
F14 C11 C12 110.2(7) . .
F13 C11 C12 112.4(3) . .
O5 C12 C13 127.7(3) . .
O5 C12 C11 114.2(3) . .
C13 C12 C11 118.0(3) . .
O5 C12 Cu2 34.05(13) . .
C13 C12 Cu2 93.7(2) . .
C11 C12 Cu2 148.2(2) . .
C14 C13 C12 122.2(3) . .
C14 C13 Cu2 61.10(18) . .
C12 C13 Cu2 61.12(18) . .
O6 C14 C13 128.1(3) . .
O6 C14 C15 113.5(3) . .
C13 C14 C15 118.4(3) . .
O6 C14 Cu2 34.43(14) . .
C13 C14 Cu2 93.7(2) . .
C15 C14 Cu2 147.9(3) . .
F18A C15 F16A 115.2(11) . .
F16 C15 F17 113.2(8) . .
F16 C15 F18 104.3(8) . .
F17 C15 F18 100.5(7) . .
F18A C15 F17A 98.9(8) . .
F16A C15 F17A 107.0(9) . .
F18A C15 C14 115.4(6) . .
F16A C15 C14 112.0(7) . .
F16 C15 C14 115.4(5) . .
F17 C15 C14 111.7(7) . .
F18 C15 C14 110.4(5) . .
F17A C15 C14 106.8(6) . .
C14 O6 Cu2 124.3(2) . .
N2R O1R Cu1 133.35(19) . .
O1R N2R C11R 124.8(3) . .
O1R N2R C3R 121.1(3) . .
C11R N2R C3R 112.2(3) . .
N2R C3R C4R 104.6(3) . .
N2R C3R C5R 110.6(3) . .
C4R C3R C5R 111.0(3) . .
N2R C3R C6R 100.2(3) . .
C4R C3R C6R 114.9(3) . .
C5R C3R C6R 114.6(3) . .
C8R C6R C7R 110.6(3) . .
C8R C6R N9R 109.7(3) . .
C7R C6R N9R 106.8(3) . .
C8R C6R C3R 115.1(3) . .
C7R C6R C3R 114.5(3) . .
N9R C6R C3R 99.3(3) . .
O10R N9R C11R 126.5(3) . .
O10R N9R C6R 122.3(3) . .
C11R N9R C6R 111.1(3) . .
N2R C11R N9R 107.8(3) . .
N2R C11R C12R 124.6(3) . .
N9R C11R C12R 127.5(3) . .
C22R C12R C13R 105.3(3) . .
C22R C12R C11R 124.2(3) . .
C13R C12R C11R 130.5(3) . .
N16R C13R C12R 109.7(3) . .
N16R C13R C14R 120.3(3) . .
C12R C13R C14R 129.8(3) . .
C13R C14R C15R 112.9(3) . .
C13R N16R N17R 105.7(2) . .
C13R N16R Cu2 127.8(2) . .
N17R N16R Cu2 125.75(18) . .
C22R N17R N16R 111.6(3) . .
C22R N17R C18R 126.6(3) . .
N16R N17R C18R 121.8(3) . .
C19R C18R N17R 112.0(8) . .
N17R C18R C19W 116.6(5) . .
C18R C19R C20R 114.7(13) . .
C21R C20R C19R 119(2) . .
C18R C19W C20W 98.8(10) . .
C21W C20W C19W 165(4) . .
N17R C22R C12R 107.7(3) . .
O7 Cu3 O10 175.17(9) . .
O7 Cu3 O8 92.71(9) . .
O10 Cu3 O8 90.51(9) . .
O7 Cu3 O1S 92.20(9) . .
O10 Cu3 O1S 83.39(9) . .
O8 Cu3 O1S 155.08(9) . .
O7 Cu3 O9 94.74(9) . .
O10 Cu3 O9 87.81(8) . .
O8 Cu3 O9 106.19(9) . .
O1S Cu3 O9 97.73(8) . .
O7 Cu3 C24 157.07(9) . .
O10 Cu3 C24 22.25(9) . .
O8 Cu3 C24 107.47(9) . .
O1S Cu3 C24 74.17(8) . .
O9 Cu3 C24 69.63(9) . .
C17 O7 Cu3 124.7(2) . .
F20 C16 F21 105.4(11) . .
F20 C16 F19 104.0(9) . .
F21 C16 F19 114.3(10) . .
F19 C16 F20A 110.3(6) . .
F19 C16 F21A 99.7(11) . .
F20A C16 F21A 110.5(11) . .
F20 C16 C17 117.0(9) . .
F21 C16 C17 105.1(9) . .
F19 C16 C17 111.2(3) . .
F20A C16 C17 109.4(7) . .
F21A C16 C17 115.5(9) . .
O7 C17 C18 128.7(3) . .
O7 C17 C16 112.5(3) . .
C18 C17 C16 118.8(3) . .
O7 C17 Cu3 33.83(14) . .
C18 C17 Cu3 94.9(2) . .
C16 C17 Cu3 146.3(2) . .
C17 C18 C19 121.5(3) . .
C17 C18 Cu3 60.25(18) . .
C19 C18 Cu3 61.22(19) . .
O8 C19 C18 127.7(3) . .
O8 C19 C20 114.3(3) . .
C18 C19 C20 118.0(3) . .
O8 C19 Cu3 34.31(15) . .
C18 C19 Cu3 93.5(2) . .
C20 C19 Cu3 148.4(3) . .
F23A C20 F22A 110.2(9) . .
F24 C20 F23 106.7(11) . .
F24 C20 F22 106.6(10) . .
F23 C20 F22 102.4(8) . .
F23A C20 F24A 107.4(10) . .
F22A C20 F24A 106.8(9) . .
F24 C20 C19 116.6(7) . .
F23A C20 C19 114.1(7) . .
F22A C20 C19 107.8(6) . .
F23 C20 C19 109.5(8) . .
F22 C20 C19 113.9(5) . .
F24A C20 C19 110.3(8) . .
C19 O8 Cu3 124.6(2) . .
C22 O9 Cu3 119.1(2) . .
F27 C21 F26 98.5(19) . .
F27 C21 F25 103.6(14) . .
F26 C21 F25 106(2) . .
F25A C21 F27A 109(2) . .
F25A C21 F26A 113.4(18) . .
F27A C21 F26A 103.7(11) . .
F27 C21 C22 117.5(12) . .
F26 C21 C22 115.8(15) . .
F25 C21 C22 113.6(8) . .
F25A C21 C22 112.8(12) . .
F27A C21 C22 110.6(8) . .
F26A C21 C22 107.1(8) . .
O9 C22 C23 127.6(3) . .
O9 C22 C21 115.7(3) . .
C23 C22 C21 116.6(3) . .
O9 C22 Cu3 39.67(15) . .
C23 C22 Cu3 89.14(19) . .
C21 C22 Cu3 152.5(3) . .
C24 C23 C22 122.6(3) . .
O10 C24 C23 129.3(3) . .
O10 C24 C25 112.2(3) . .
C23 C24 C25 118.4(3) . .
O10 C24 Cu3 35.40(14) . .
C23 C24 Cu3 97.2(2) . .
C25 C24 Cu3 140.3(2) . .
F28A C25 F30A 113.6(16) . .
F28A C25 F29A 103.6(13) . .
F30A C25 F29A 108.5(16) . .
F29 C25 F30 104.2(14) . .
F29 C25 F28 110.3(10) . .
F30 C25 F28 98.6(13) . .
F28A C25 C24 114.5(12) . .
F30A C25 C24 108.4(12) . .
F29 C25 C24 118.5(8) . .
F29A C25 C24 107.8(9) . .
F30 C25 C24 112.1(10) . .
F28 C25 C24 111.1(8) . .
C24 O10 Cu3 122.4(2) . .
N2S O1S Cu3 122.21(18) . .
O1S N2S C11S 126.0(2) . .
O1S N2S C3S 120.5(2) . .
C11S N2S C3S 113.0(3) . .
O1S N2S Cu3 35.25(12) . .
C11S N2S Cu3 108.25(18) . .
C3S N2S Cu3 131.67(19) . .
C4S C3S N2S 110.8(3) . .
C4S C3S C5S 110.5(3) . .
N2S C3S C5S 104.9(3) . .
C4S C3S C6S 115.9(3) . .
N2S C3S C6S 99.5(3) . .
C5S C3S C6S 114.1(3) . .
N9S C6S C7S 109.9(3) . .
N9S C6S C8S 105.8(3) . .
C7S C6S C8S 110.2(3) . .
N9S C6S C3S 100.5(3) . .
C7S C6S C3S 116.4(4) . .
C8S C6S C3S 113.1(3) . .
O10S N9S C11S 125.4(3) . .
O10S N9S C6S 121.9(3) . .
C11S N9S C6S 112.2(3) . .
N9S O10S Cu2 171.0(2) . 1_455
N2S C11S N9S 107.3(3) . .
N2S C11S C12S 127.9(3) . .
N9S C11S C12S 124.7(3) . .
C22S C12S C13S 104.8(3) . .
C22S C12S C11S 124.2(3) . .
C13S C12S C11S 130.9(3) . .
N16S C13S C12S 109.5(3) . .
N16S C13S C14S 118.0(3) . .
C12S C13S C14S 132.2(3) . .
C13S C14S C15S 113.4(3) . .
C13S N16S N17S 105.7(2) . .
C22S N17S N16S 112.4(3) . .
C22S N17S C18S 127.6(3) . .
N16S N17S C18S 120.0(3) . .
N17S C18S C19S 112.6(3) . .
C20S C19S C18S 116.5(3) . .
C19S C20S C21S 113.4(3) . .
N17S C22S C12S 107.5(3) . .

loop_
_geom_bond_atom_site_label_1
_geom_bond_atom_site_label_2
_geom_bond_distance
_geom_bond_site_symmetry_2
Cu1 O1 1.946(2) .
Cu1 O1 1.946(2) 2_556
Cu1 O2 2.105(2) 2_556
Cu1 O2 2.105(2) .
Cu1 O1R 2.175(2) 2_556
Cu1 O1R 2.175(2) .
O1 C2 1.268(4) .
C1 F1A 1.29(2) .
C1 F3A 1.293(16) .
C1 F1 1.311(17) .
C1 F2A 1.31(2) .
C1 F2 1.319(19) .
C1 F3 1.37(2) .
C1 C2 1.521(5) .
C2 C3 1.372(4) .
C3 C4 1.383(4) .
C4 O2 1.246(4) .
C4 C5 1.535(5) .
C5 F5 1.240(18) .
C5 F6 1.259(15) .
C5 F4 1.313(4) .
C5 F6A 1.345(16) .
C5 F5A 1.372(14) .
Cu2 O4 1.937(2) .
Cu2 O5 1.938(2) .
Cu2 O6 1.945(2) .
Cu2 O3 1.960(2) .
Cu2 N16R 2.379(2) .
Cu2 O10S 2.681(2) 1_655
O3 C7 1.258(3) .
C6 F9 1.254(9) .
C6 F8 1.263(9) .
C6 F8A 1.273(10) .
C6 F7 1.285(11) .
C6 F7A 1.290(9) .
C6 F9A 1.296(9) .
C6 C7 1.533(4) .
C7 C8 1.380(4) .
C8 C9 1.391(4) .
C9 O4 1.244(3) .
C9 C10 1.536(5) .
C10 F12A 1.18(2) .
C10 F10 1.182(14) .
C10 F11A 1.310(16) .
C10 F11 1.323(17) .
C10 F10A 1.444(13) .
C10 F12 1.49(2) .
O5 C12 1.251(3) .
C11 F14A 1.270(13) .
C11 F15A 1.284(12) .
C11 F15 1.294(13) .
C11 F14 1.317(15) .
C11 F13 1.320(4) .
C11 C12 1.523(5) .
C12 C13 1.381(4) .
C13 C14 1.381(4) .
C14 O6 1.251(4) .
C14 C15 1.537(5) .
C15 F18A 1.208(10) .
C15 F16A 1.228(12) .
C15 F16 1.270(8) .
C15 F17 1.298(11) .
C15 F18 1.361(11) .
C15 F17A 1.408(10) .
O1R N2R 1.299(3) .
N2R C11R 1.341(4) .
N2R C3R 1.505(4) .
C3R C4R 1.518(5) .
C3R C5R 1.531(5) .
C3R C6R 1.542(5) .
C6R C8R 1.514(5) .
C6R C7R 1.520(5) .
C6R N9R 1.519(4) .
N9R O10R 1.269(3) .
N9R C11R 1.355(4) .
C11R C12R 1.449(4) .
C12R C22R 1.380(4) .
C12R C13R 1.414(4) .
C13R N16R 1.337(4) .
C13R C14R 1.498(4) .
C14R C15R 1.509(5) .
N16R N17R 1.373(3) .
N17R C22R 1.326(4) .
N17R C18R 1.463(4) .
C18R C19R 1.36(2) .
C18R C19W 1.540(12) .
C19R C20R 1.62(2) .
C20R C21R 0.75(2) .
C19W C20W 1.89(3) .
C20W C21W 0.71(3) .
Cu3 O7 1.919(2) .
Cu3 O10 1.937(2) .
Cu3 O8 1.955(2) .
Cu3 O1S 1.959(2) .
Cu3 O9 2.191(2) .
Cu3 C24 2.825(3) .
O7 C17 1.263(4) .
C16 F20 1.276(18) .
C16 F21 1.30(2) .
C16 F19 1.328(4) .
C16 F20A 1.375(16) .
C16 F21A 1.38(2) .
C16 C17 1.537(4) .
C17 C18 1.372(4) .
C18 C19 1.394(5) .
C19 O8 1.250(4) .
C19 C20 1.527(5) .
C20 F24 1.239(10) .
C20 F23A 1.254(13) .
C20 F22A 1.278(12) .
C20 F23 1.313(15) .
C20 F22 1.318(11) .
C20 F24A 1.357(13) .
O9 C22 1.240(4) .
C21 F27 1.18(2) .
C21 F26 1.29(3) .
C21 F25 1.31(2) .
C21 F25A 1.32(3) .
C21 F27A 1.331(18) .
C21 F26A 1.433(19) .
C21 C22 1.523(5) .
C22 C23 1.407(4) .
C23 C24 1.374(4) .
C24 O10 1.266(3) .
C24 C25 1.526(5) .
C25 F28A 1.18(2) .
C25 F30A 1.24(2) .
C25 F29 1.295(15) .
C25 F29A 1.368(18) .
C25 F30 1.41(2) .
C25 F28 1.43(2) .
O1S N2S 1.301(3) .
N2S C11S 1.333(4) .
N2S C3S 1.503(4) .
C3S C4S 1.498(5) .
C3S C5S 1.532(5) .
C3S C6S 1.551(5) .
C6S N9S 1.503(4) .
C6S C7S 1.512(5) .
C6S C8S 1.528(6) .
N9S O10S 1.268(3) .
N9S C11S 1.358(4) .
O10S Cu2 2.682(2) 1_455
C11S C12S 1.436(4) .
C12S C22S 1.379(4) .
C12S C13S 1.432(4) .
C13S N16S 1.332(4) .
C13S C14S 1.495(4) .
C14S C15S 1.512(5) .
N16S N17S 1.362(3) .
N17S C22S 1.323(4) .
N17S C18S 1.461(4) .
C18S C19S 1.512(5) .
C19S C20S 1.465(5) .
C20S C21S 1.534(5) .
